data_7047731
loop_
_publ_author_name
'Bakthavachalam, K.'
'Dutta, Sayan'
'C, Arivazhagan'
'Raghavendra, Beesam'
'Haridas, Anagha'
'Sen, Sakya S.'
'Koley, Debasis'
'Ghosh, Sundargopal'

_publ_section_title
;
 Cyclometallation of a germylene ligand by concerted
 metalation-deprotonation of a methyl group.
;
_journal_issue 44
_journal_name_full 'Dalton transactions (Cambridge, England : 2003)'
_journal_page_first 15835
_journal_page_last 15844
_journal_paper_doi 10.1039/c8dt03166e
_journal_volume 47
_journal_year 2018
_chemical_formula_moiety 'C33 H57 Cl2 Ge Ir N2 O Si2'
_chemical_formula_sum 'C33 H57 Cl2 Ge Ir N2 O Si2'
_chemical_formula_weight 889.67
_space_group_crystal_system monoclinic
_space_group_IT_number 14
_space_group_name_Hall '-P 2yab'
_space_group_name_H-M_alt 'P 1 21/a 1'
_symmetry_space_group_name_Hall '-P 2yab'
_symmetry_space_group_name_H-M 'P 1 21/a 1'
_atom_sites_solution_hydrogens geom
_atom_sites_solution_primary direct
_audit_creation_date 2018-05-02
_audit_creation_method
;
Olex2 1.2
(compiled 2017.08.10 svn.r3458 for OlexSys, GUI svn.r5381)
;
_audit_update_record
;
2018-05-02 deposited with the CCDC.
2018-10-08 downloaded from the CCDC.
;
_cell_angle_alpha 90
_cell_angle_beta 107.867(8)
_cell_angle_gamma 90
_cell_formula_units_Z 4
_cell_length_a 17.1906(13)
_cell_length_b 11.1401(7)
_cell_length_c 24.7705(17)
_cell_measurement_reflns_used 8002
_cell_measurement_temperature 150
_cell_measurement_theta_max 29.2029
_cell_measurement_theta_min 3.8579
_cell_volume 4514.9(6)
_computing_cell_refinement
;
CrysAlisPro, Agilent Technologies,
Version 1.171.36.21 (release 14-08-2012 CrysAlis171 .NET)
(compiled Sep 14 2012,17:21:16)
;
_computing_data_collection
;
CrysAlisPro, Agilent Technologies,
Version 1.171.36.21 (release 14-08-2012 CrysAlis171 .NET)
(compiled Sep 14 2012,17:21:16)
;
_computing_data_reduction
;
CrysAlisPro, Agilent Technologies,
Version 1.171.36.21 (release 14-08-2012 CrysAlis171 .NET)
(compiled Sep 14 2012,17:21:16)
;
_computing_molecular_graphics 'Olex2 (Dolomanov et al., 2009)'
_computing_publication_material 'Olex2 (Dolomanov et al., 2009)'
_computing_structure_refinement 'ShelXL (Sheldrick, 2015)'
_computing_structure_solution 'ShelXS (Sheldrick, 2008)'
_diffrn_ambient_temperature 150
_diffrn_detector_area_resol_mean 15.9821
_diffrn_measured_fraction_theta_full 0.991
_diffrn_measured_fraction_theta_max 0.849
_diffrn_measurement_details
;
#__ type_ start__ end____ width___ exp.time_
  1 omega  -22.00   50.00   1.0000    9.6600
omega____ theta____ kappa____ phi______ frames
    -      -17.8085   57.0000  120.0000 72

#__ type_ start__ end____ width___ exp.time_
  2 omega  -86.00  -22.00   1.0000    9.6600
omega____ theta____ kappa____ phi______ frames
    -      -17.8085  -57.0000  -30.0000 64

#__ type_ start__ end____ width___ exp.time_
  3 omega  -64.00   -6.00   1.0000    9.6600
omega____ theta____ kappa____ phi______ frames
    -      -17.8085  -37.0000    0.0000 58

#__ type_ start__ end____ width___ exp.time_
  4 omega  -24.00    3.00   1.0000    9.6600
omega____ theta____ kappa____ phi______ frames
    -      -17.8085  -99.0000  -60.0000 27

#__ type_ start__ end____ width___ exp.time_
  5 omega  -37.00  -10.00   1.0000    9.6600
omega____ theta____ kappa____ phi______ frames
    -      -17.8085  109.0000 -141.0000 27

#__ type_ start__ end____ width___ exp.time_
  6 omega  -33.00   -6.00   1.0000    9.6600
omega____ theta____ kappa____ phi______ frames
    -      -17.8085  -77.0000 -180.0000 27

#__ type_ start__ end____ width___ exp.time_
  7 omega  -11.00   24.00   1.0000    9.6600
omega____ theta____ kappa____ phi______ frames
    -      -17.8085  -99.0000  -30.0000 35
;
_diffrn_measurement_device_type 'Xcalibur, Eos'
_diffrn_measurement_method '\w scans'
_diffrn_orient_matrix_UB_11 0.0287863000
_diffrn_orient_matrix_UB_12 0.0151898000
_diffrn_orient_matrix_UB_13 -0.0141383000
_diffrn_orient_matrix_UB_21 0.0322085000
_diffrn_orient_matrix_UB_22 -0.0061427000
_diffrn_orient_matrix_UB_23 0.0258498000
_diffrn_orient_matrix_UB_31 0.0037915000
_diffrn_orient_matrix_UB_32 -0.0615635000
_diffrn_orient_matrix_UB_33 -0.0061030000
_diffrn_radiation_monochromator graphite
_diffrn_radiation_type MoK\a
_diffrn_radiation_wavelength 0.71073
_diffrn_reflns_av_R_equivalents 0.0645
_diffrn_reflns_av_unetI/netI 0.0792
_diffrn_reflns_Laue_measured_fraction_full 0.991
_diffrn_reflns_Laue_measured_fraction_max 0.849
_diffrn_reflns_limit_h_max 19
_diffrn_reflns_limit_h_min -23
_diffrn_reflns_limit_k_max 15
_diffrn_reflns_limit_k_min -14
_diffrn_reflns_limit_l_max 32
_diffrn_reflns_limit_l_min -29
_diffrn_reflns_number 25379
_diffrn_reflns_point_group_measured_fraction_full 0.991
_diffrn_reflns_point_group_measured_fraction_max 0.849
_diffrn_reflns_theta_full 25.242
_diffrn_reflns_theta_max 29.258
_diffrn_reflns_theta_min 3.864
_diffrn_source 'Enhance (Mo) X-ray Source'
_exptl_absorpt_coefficient_mu 3.805
_exptl_absorpt_correction_T_max 1.00000
_exptl_absorpt_correction_T_min 0.17790
_exptl_absorpt_correction_type multi-scan
_exptl_absorpt_process_details
;
CrysAlisPro, Agilent Technologies,
Version 1.171.36.21 (release 14-08-2012 CrysAlis171 .NET)
(compiled Sep 14 2012,17:21:16)
Empirical absorption correction using spherical harmonics,
 implemented in SCALE3 ABSPACK scaling algorithm.
;
_exptl_crystal_colour 'clear red'
_exptl_crystal_colour_lustre clear
_exptl_crystal_colour_primary red
_exptl_crystal_density_diffrn 1.309
_exptl_crystal_density_method 'not measured'
_exptl_crystal_description block
_exptl_crystal_F_000 1792
_exptl_crystal_size_max 0.6
_exptl_crystal_size_mid 0.57
_exptl_crystal_size_min 0.09
_refine_diff_density_max 4.159
_refine_diff_density_min -4.790
_refine_diff_density_rms 0.283
_refine_ls_extinction_method none
_refine_ls_goodness_of_fit_ref 1.027
_refine_ls_hydrogen_treatment constr
_refine_ls_matrix_type full
_refine_ls_number_parameters 395
_refine_ls_number_reflns 10442
_refine_ls_number_restraints 0
_refine_ls_restrained_S_all 1.027
_refine_ls_R_factor_all 0.0935
_refine_ls_R_factor_gt 0.0759
_refine_ls_shift/su_max 0.001
_refine_ls_shift/su_mean 0.000
_refine_ls_structure_factor_coef Fsqd
_refine_ls_weighting_details 'w=1/[\s^2^(Fo^2^)+(0.1542P)^2^+16.6901P] where P=(Fo^2^+2Fc^2^)/3'
_refine_ls_weighting_scheme calc
_refine_ls_wR_factor_gt 0.2126
_refine_ls_wR_factor_ref 0.2330
_reflns_Friedel_coverage 0.000
_reflns_number_gt 8298
_reflns_number_total 10442
_reflns_threshold_expression 'I > 2\s(I)'
_cod_data_source_file c8dt03166e2.cif
_cod_data_source_block ndr-brg-ir-1-s
_cod_depositor_comments 'Adding full bibliography for 7047730--7047732.cif.'
_cod_database_code 7047731
_shelx_shelxl_version_number 2018/3
_chemical_oxdiff_formula 'C56 H44 Ir1 N4 O20'
_chemical_oxdiff_usercomment 'RED COLOUR PLATE, 230K, 0.75 0.75 0.06'
_shelx_space_group_comment
;
The symmetry employed for this shelxl refinement is uniquely defined
by the following loop, which should always be used as a source of
symmetry information in preference to the above space-group names.
They are only intended as comments.
;
_shelx_estimated_absorpt_t_max 0.726
_shelx_estimated_absorpt_t_min 0.209
_reflns_odcompleteness_completeness 98.90
_reflns_odcompleteness_iscentric 1
_reflns_odcompleteness_theta 26.32
_olex2_refinement_description
;
1. Fixed Uiso
 At 1.2 times of:
  All C(H) groups, All C(H,H) groups, All N(H) groups
 At 1.5 times of:
  All C(H,H,H) groups
2.a Ternary CH refined with riding coordinates:
 C3(H3), C4(H4)
2.b Secondary CH2 refined with riding coordinates:
 C17(H17A,H17B)
2.c Aromatic/amide H refined with riding coordinates:
 N1(H1), C15(H15), C9(H9), C11(H11), C10(H10)
2.d Idealised Me refined as rotating group:
 C31(H31A,H31B,H31C), C24(H24A,H24B,H24C), C2(H2A,H2B,H2C), C26(H26A,H26B,
 H26C), C29(H29A,H29B,H29C), C23(H23A,H23B,H23C), C33(H33A,H33B,H33C), C1(H1A,
 H1B,H1C), C32(H32A,H32B,H32C), C27(H27A,H27B,H27C), C30(H30A,H30B,H30C),
 C13(H13A,H13B,H13C), C28(H28A,H28B,H28C), C6(H6A,H6B,H6C), C25(H25A,H25B,H25C),
  C5(H5A,H5B,H5C)
;
_olex2_submission_special_instructions 'No special instructions were received'

loop_
_space_group_symop_operation_xyz
'x, y, z'
'-x+1/2, y+1/2, -z'
'-x, -y, -z'
'x-1/2, -y-1/2, z'

loop_
_atom_site_label
_atom_site_type_symbol
_atom_site_fract_x
_atom_site_fract_y
_atom_site_fract_z
_atom_site_U_iso_or_equiv
_atom_site_adp_type
_atom_site_occupancy
_atom_site_site_symmetry_order
_atom_site_calc_flag
_atom_site_refinement_flags_posn
Ir1 Ir 0.34343(2) 0.08016(3) 0.38188(2) 0.02252(14) Uani 1 1 d .
Si2 Si 0.11036(16) -0.1440(3) 0.29181(13) 0.0420(7) Uani 1 1 d .
Si1 Si 0.23771(18) -0.2604(2) 0.24582(13) 0.0405(6) Uani 1 1 d .
N1 N 0.3896(5) 0.0823(6) 0.1775(4) 0.0318(17) Uani 1 1 d .
H1 H 0.349911 0.048946 0.187768 0.038 Uiso 1 1 calc R
C17 C 0.4319(5) -0.0184(7) 0.3543(4) 0.0284(17) Uani 1 1 d .
H17A H 0.487865 0.007186 0.376136 0.034 Uiso 1 1 calc R
H17B H 0.426729 -0.105408 0.360644 0.034 Uiso 1 1 calc R
N2 N 0.2022(4) -0.1420(6) 0.2758(3) 0.0302(15) Uani 1 1 d .
C31 C 0.0941(7) 0.0033(11) 0.3253(6) 0.062(3) Uani 1 1 d .
H31A H 0.137456 0.014185 0.361395 0.092 Uiso 1 1 calc GR
H31B H 0.040897 0.002047 0.332102 0.092 Uiso 1 1 calc GR
H31C H 0.095625 0.069708 0.299696 0.092 Uiso 1 1 calc GR
Cl1 Cl 0.19008(15) 0.1215(2) 0.22406(11) 0.0434(6) Uani 1 1 d .
C15 C 0.4746(5) 0.0577(8) 0.2731(4) 0.0298(18) Uani 1 1 d .
H15 H 0.527871 0.069091 0.298784 0.036 Uiso 1 1 calc R
C3 C 0.4355(8) -0.0768(10) 0.1013(6) 0.054(3) Uani 1 1 d .
H3 H 0.453413 -0.077639 0.143676 0.065 Uiso 1 1 calc R
C24 C 0.5190(6) 0.2321(9) 0.4243(5) 0.042(2) Uani 1 1 d .
H24A H 0.550564 0.187719 0.458038 0.063 Uiso 1 1 calc GR
H24B H 0.536908 0.316061 0.427543 0.063 Uiso 1 1 calc GR
H24C H 0.527807 0.196239 0.390477 0.063 Uiso 1 1 calc GR
C8 C 0.3931(6) 0.0426(11) 0.0815(4) 0.043(2) Uani 1 1 d .
C9 C 0.3732(10) 0.0761(12) 0.0264(6) 0.063(4) Uani 1 1 d .
H9 H 0.386972 0.024899 0.000072 0.076 Uiso 1 1 calc R
C16 C 0.4174(5) 0.0047(7) 0.2945(4) 0.0287(17) Uani 1 1 d .
C2 C 0.5124(10) -0.0901(16) 0.0819(8) 0.088(6) Uani 1 1 d .
H2A H 0.497641 -0.077239 0.040849 0.133 Uiso 1 1 calc GR
H2B H 0.535126 -0.170927 0.091087 0.133 Uiso 1 1 calc GR
H2C H 0.553336 -0.030530 0.101486 0.133 Uiso 1 1 calc GR
C26 C 0.2512(7) 0.1798(11) 0.4728(5) 0.053(3) Uani 1 1 d .
H26A H 0.195788 0.170002 0.446645 0.079 Uiso 1 1 calc GR
H26B H 0.252257 0.247152 0.498403 0.079 Uiso 1 1 calc GR
H26C H 0.267779 0.106116 0.494948 0.079 Uiso 1 1 calc GR
C7 C 0.3713(5) 0.1174(10) 0.1194(4) 0.037(2) Uani 1 1 d .
C18 C 0.4298(6) 0.2265(7) 0.4192(4) 0.034(2) Uani 1 1 d .
C29 C 0.1738(9) -0.4005(11) 0.2417(7) 0.063(4) Uani 1 1 d .
H29A H 0.148767 -0.399437 0.272312 0.095 Uiso 1 1 calc GR
H29B H 0.208640 -0.471595 0.245603 0.095 Uiso 1 1 calc GR
H29C H 0.130792 -0.402970 0.204998 0.095 Uiso 1 1 calc GR
C23 C 0.3743(7) 0.3290(8) 0.3204(5) 0.045(2) Uani 1 1 d .
H23A H 0.421978 0.295459 0.311923 0.068 Uiso 1 1 calc GR
H23B H 0.382190 0.415394 0.327408 0.068 Uiso 1 1 calc GR
H23C H 0.325238 0.315425 0.288125 0.068 Uiso 1 1 calc GR
C33 C 0.1071(9) -0.2652(12) 0.3435(6) 0.072(4) Uani 1 1 d .
H33A H 0.083712 -0.338220 0.322814 0.108 Uiso 1 1 calc GR
H33B H 0.073335 -0.238902 0.366777 0.108 Uiso 1 1 calc GR
H33C H 0.162718 -0.281912 0.368086 0.108 Uiso 1 1 calc GR
C14 C 0.4616(6) 0.0958(8) 0.2177(4) 0.0302(18) Uani 1 1 d .
C1 C 0.3771(10) -0.1869(14) 0.0797(8) 0.080(4) Uani 1 1 d .
H1A H 0.326504 -0.174963 0.089375 0.120 Uiso 1 1 calc GR
H1B H 0.404162 -0.260437 0.097841 0.120 Uiso 1 1 calc GR
H1C H 0.364323 -0.194042 0.038467 0.120 Uiso 1 1 calc GR
C12 C 0.3306(7) 0.2276(10) 0.1025(5) 0.048(3) Uani 1 1 d .
C32 C 0.0236(8) -0.1638(17) 0.2246(7) 0.084(5) Uani 1 1 d .
H32A H 0.020431 -0.093739 0.200076 0.125 Uiso 1 1 calc GR
H32B H -0.027781 -0.171898 0.233678 0.125 Uiso 1 1 calc GR
H32C H 0.032738 -0.236173 0.204845 0.125 Uiso 1 1 calc GR
Ge1 Ge 0.26135(5) -0.00031(7) 0.29440(4) 0.0242(2) Uani 1 1 d .
Cl2 Cl 0.31846(16) -0.1006(2) 0.42731(11) 0.0381(5) Uani 1 1 d .
O1 O 0.3443(3) -0.0228(5) 0.2580(2) 0.0260(12) Uani 1 1 d .
C19 C 0.3965(5) 0.1843(8) 0.4612(4) 0.0293(18) Uani 1 1 d .
C22 C 0.3645(6) 0.2688(7) 0.3721(4) 0.033(2) Uani 1 1 d .
C20 C 0.3082(5) 0.2039(8) 0.4401(4) 0.0327(19) Uani 1 1 d .
C11 C 0.3122(9) 0.2596(13) 0.0449(6) 0.067(4) Uani 1 1 d .
H11 H 0.285447 0.333585 0.032105 0.080 Uiso 1 1 calc R
C21 C 0.2888(6) 0.2593(7) 0.3859(4) 0.034(2) Uani 1 1 d .
C27 C 0.2084(6) 0.3063(10) 0.3525(5) 0.049(3) Uani 1 1 d .
H27A H 0.197025 0.282857 0.312734 0.074 Uiso 1 1 calc GR
H27B H 0.208553 0.393996 0.355410 0.074 Uiso 1 1 calc GR
H27C H 0.166149 0.273194 0.367309 0.074 Uiso 1 1 calc GR
C30 C 0.3429(8) -0.3058(10) 0.2862(7) 0.068(4) Uani 1 1 d .
H30A H 0.381514 -0.269759 0.268836 0.102 Uiso 1 1 calc GR
H30B H 0.347437 -0.393412 0.285555 0.102 Uiso 1 1 calc GR
H30C H 0.355535 -0.278164 0.325476 0.102 Uiso 1 1 calc GR
C4 C 0.3054(9) 0.3096(11) 0.1438(6) 0.060(3) Uani 1 1 d .
H4 H 0.312970 0.263840 0.179809 0.073 Uiso 1 1 calc R
C13 C 0.5284(6) 0.1605(10) 0.2023(5) 0.046(2) Uani 1 1 d .
H13A H 0.529736 0.133265 0.164958 0.069 Uiso 1 1 calc GR
H13B H 0.581020 0.143359 0.230704 0.069 Uiso 1 1 calc GR
H13C H 0.517948 0.247090 0.201086 0.069 Uiso 1 1 calc GR
C10 C 0.3321(9) 0.1860(15) 0.0072(5) 0.073(4) Uani 1 1 d .
H10 H 0.318715 0.208051 -0.031658 0.088 Uiso 1 1 calc R
C28 C 0.2331(12) -0.2264(13) 0.1716(7) 0.083(5) Uani 1 1 d .
H28A H 0.182976 -0.260442 0.145612 0.124 Uiso 1 1 calc GR
H28B H 0.280693 -0.261525 0.163634 0.124 Uiso 1 1 calc GR
H28C H 0.233205 -0.139205 0.166324 0.124 Uiso 1 1 calc GR
C6 C 0.2156(10) 0.3463(17) 0.1210(8) 0.096(6) Uani 1 1 d .
H6A H 0.209848 0.412804 0.094140 0.144 Uiso 1 1 calc GR
H6B H 0.196222 0.371687 0.152484 0.144 Uiso 1 1 calc GR
H6C H 0.183068 0.277762 0.101577 0.144 Uiso 1 1 calc GR
C25 C 0.4405(7) 0.1316(10) 0.5164(4) 0.042(2) Uani 1 1 d .
H25A H 0.417485 0.052530 0.519847 0.063 Uiso 1 1 calc GR
H25B H 0.434994 0.184071 0.546824 0.063 Uiso 1 1 calc GR
H25C H 0.498455 0.123053 0.519547 0.063 Uiso 1 1 calc GR
C5 C 0.3637(15) 0.4162(18) 0.1573(12) 0.124(9) Uani 1 1 d .
H5A H 0.418571 0.388665 0.178890 0.185 Uiso 1 1 calc GR
H5B H 0.344602 0.475113 0.179732 0.185 Uiso 1 1 calc GR
H5C H 0.365472 0.453451 0.121814 0.185 Uiso 1 1 calc GR

loop_
_atom_site_aniso_label
_atom_site_aniso_U_11
_atom_site_aniso_U_22
_atom_site_aniso_U_33
_atom_site_aniso_U_23
_atom_site_aniso_U_13
_atom_site_aniso_U_12
Ir1 0.0243(2) 0.0250(2) 0.0200(2) 0.00003(10) 0.00939(13) 0.00141(10)
Si2 0.0319(13) 0.0579(17) 0.0419(17) -0.0090(13) 0.0195(12) -0.0140(12)
Si1 0.0483(15) 0.0366(13) 0.0432(17) -0.0094(12) 0.0236(13) -0.0086(12)
N1 0.026(4) 0.044(5) 0.026(4) 0.001(3) 0.010(3) -0.009(3)
C17 0.029(4) 0.030(4) 0.031(5) 0.003(3) 0.015(3) 0.009(3)
N2 0.028(4) 0.037(4) 0.029(4) -0.001(3) 0.012(3) -0.006(3)
C31 0.050(7) 0.064(7) 0.087(10) -0.014(7) 0.045(7) -0.006(6)
Cl1 0.0406(12) 0.0512(13) 0.0344(13) 0.0123(11) 0.0054(10) 0.0119(11)
C15 0.022(4) 0.037(4) 0.030(5) -0.002(4) 0.008(3) -0.001(3)
C3 0.064(8) 0.065(8) 0.037(7) -0.005(5) 0.021(6) 0.006(5)
C24 0.031(5) 0.040(5) 0.056(7) -0.012(5) 0.015(4) -0.003(4)
C8 0.041(5) 0.060(6) 0.025(5) 0.003(5) 0.007(4) 0.002(5)
C9 0.074(9) 0.092(11) 0.032(7) 0.000(6) 0.029(6) 0.002(7)
C16 0.029(4) 0.031(4) 0.030(5) -0.006(3) 0.014(3) 0.005(3)
C2 0.060(9) 0.134(15) 0.083(13) 0.018(10) 0.039(9) 0.026(8)
C26 0.047(6) 0.063(7) 0.063(8) -0.008(6) 0.040(6) 0.005(5)
C7 0.028(4) 0.060(6) 0.024(5) 0.007(4) 0.008(3) -0.002(4)
C18 0.035(5) 0.027(4) 0.042(6) -0.012(4) 0.015(4) 0.000(3)
C29 0.077(9) 0.049(6) 0.077(11) -0.023(6) 0.043(8) -0.022(6)
C23 0.073(7) 0.024(4) 0.043(6) 0.004(4) 0.024(5) -0.007(5)
C33 0.090(10) 0.074(9) 0.069(10) -0.002(7) 0.050(8) -0.035(8)
C14 0.030(4) 0.038(5) 0.023(5) -0.003(3) 0.008(3) -0.004(3)
C1 0.086(11) 0.079(10) 0.076(11) 0.000(8) 0.025(9) -0.009(8)
C12 0.059(6) 0.060(6) 0.026(6) 0.004(5) 0.016(5) -0.003(5)
C32 0.044(7) 0.139(15) 0.068(10) -0.047(10) 0.016(6) -0.022(8)
Ge1 0.0230(4) 0.0285(4) 0.0221(5) 0.0004(3) 0.0082(3) -0.0006(3)
Cl2 0.0473(13) 0.0363(11) 0.0334(13) 0.0076(9) 0.0164(10) -0.0053(10)
O1 0.024(3) 0.033(3) 0.024(3) -0.003(2) 0.012(2) -0.005(2)
C19 0.032(4) 0.036(4) 0.019(4) -0.016(3) 0.007(3) 0.001(4)
C22 0.043(5) 0.010(3) 0.048(6) 0.005(3) 0.017(4) 0.003(3)
C20 0.031(4) 0.044(5) 0.027(5) -0.006(4) 0.014(4) 0.009(4)
C11 0.075(9) 0.082(9) 0.045(8) 0.019(7) 0.021(6) 0.013(7)
C21 0.037(5) 0.023(4) 0.037(5) -0.002(4) 0.004(4) 0.010(4)
C27 0.044(6) 0.043(6) 0.055(7) -0.006(5) 0.008(5) 0.012(5)
C30 0.056(7) 0.038(6) 0.116(13) -0.014(7) 0.034(8) 0.001(5)
C4 0.087(9) 0.055(7) 0.046(7) 0.007(5) 0.029(7) 0.017(6)
C13 0.040(5) 0.057(6) 0.044(6) 0.005(5) 0.016(5) -0.014(5)
C10 0.089(10) 0.105(11) 0.023(6) 0.006(7) 0.015(6) 0.005(9)
C28 0.137(14) 0.069(9) 0.059(10) -0.024(7) 0.055(10) -0.019(9)
C6 0.085(11) 0.117(14) 0.080(13) -0.012(10) 0.016(9) 0.040(10)
C25 0.054(6) 0.047(6) 0.024(5) -0.001(4) 0.010(4) 0.003(5)
C5 0.103(16) 0.115(17) 0.15(2) -0.057(14) 0.029(15) -0.003(11)

loop_
_atom_type_symbol
_atom_type_description
_atom_type_scat_dispersion_real
_atom_type_scat_dispersion_imag
_atom_type_scat_source
C C 0.0033 0.0016 'International Tables Vol C Tables 4.2.6.8 and 6.1.1.4'
H H 0.0000 0.0000 'International Tables Vol C Tables 4.2.6.8 and 6.1.1.4'
Cl Cl 0.1484 0.1585 'International Tables Vol C Tables 4.2.6.8 and 6.1.1.4'
Ge Ge 0.1547 1.8001 'International Tables Vol C Tables 4.2.6.8 and 6.1.1.4'
Ir Ir -1.4442 7.9887 'International Tables Vol C Tables 4.2.6.8 and 6.1.1.4'
N N 0.0061 0.0033 'International Tables Vol C Tables 4.2.6.8 and 6.1.1.4'
O O 0.0106 0.0060 'International Tables Vol C Tables 4.2.6.8 and 6.1.1.4'
Si Si 0.0817 0.0704 'International Tables Vol C Tables 4.2.6.8 and 6.1.1.4'

loop_
_geom_angle_atom_site_label_1
_geom_angle_atom_site_label_2
_geom_angle_atom_site_label_3
_geom_angle
C17 Ir1 C18 93.4(3)
C17 Ir1 Ge1 78.3(2)
C17 Ir1 Cl2 88.1(2)
C17 Ir1 C19 114.2(3)
C17 Ir1 C22 107.6(3)
C17 Ir1 C20 152.6(3)
C17 Ir1 C21 145.4(3)
C18 Ir1 Ge1 142.9(3)
C18 Ir1 Cl2 127.9(3)
C18 Ir1 C19 37.2(3)
C18 Ir1 C20 63.2(3)
C18 Ir1 C21 63.7(3)
Ge1 Ir1 Cl2 88.25(7)
C19 Ir1 Ge1 166.8(2)
C19 Ir1 Cl2 96.1(2)
C22 Ir1 C18 38.2(4)
C22 Ir1 Ge1 109.8(3)
C22 Ir1 Cl2 157.9(3)
C22 Ir1 C19 63.5(4)
C22 Ir1 C20 63.5(4)
C22 Ir1 C21 38.5(3)
C20 Ir1 Ge1 128.9(2)
C20 Ir1 Cl2 95.4(3)
C20 Ir1 C19 38.5(3)
C20 Ir1 C21 37.4(4)
C21 Ir1 Ge1 103.8(2)
C21 Ir1 Cl2 126.3(3)
C21 Ir1 C19 63.6(3)
N2 Si2 C31 110.7(4)
N2 Si2 C33 112.6(6)
N2 Si2 C32 109.2(5)
C33 Si2 C31 106.6(6)
C33 Si2 C32 109.9(8)
C32 Si2 C31 107.8(7)
N2 Si1 C29 112.3(5)
N2 Si1 C30 113.3(5)
N2 Si1 C28 111.0(6)
C30 Si1 C29 105.0(6)
C30 Si1 C28 109.2(8)
C28 Si1 C29 105.5(7)
C7 N1 H1 117.1
C14 N1 H1 117.1
C14 N1 C7 125.9(8)
Ir1 C17 H17A 110.0
Ir1 C17 H17B 110.0
H17A C17 H17B 108.4
C16 C17 Ir1 108.5(5)
C16 C17 H17A 110.0
C16 C17 H17B 110.0
Si2 N2 Ge1 114.8(4)
Si1 N2 Si2 123.8(4)
Si1 N2 Ge1 121.4(4)
Si2 C31 H31A 109.5
Si2 C31 H31B 109.5
Si2 C31 H31C 109.5
H31A C31 H31B 109.5
H31A C31 H31C 109.5
H31B C31 H31C 109.5
C16 C15 H15 116.8
C16 C15 C14 126.3(8)
C14 C15 H15 116.8
C8 C3 H3 107.9
C8 C3 C2 110.8(11)
C8 C3 C1 112.4(12)
C2 C3 H3 107.9
C2 C3 C1 109.7(12)
C1 C3 H3 107.9
H24A C24 H24B 109.5
H24A C24 H24C 109.5
H24B C24 H24C 109.5
C18 C24 H24A 109.5
C18 C24 H24B 109.5
C18 C24 H24C 109.5
C9 C8 C3 120.8(11)
C9 C8 C7 118.6(11)
C7 C8 C3 120.6(10)
C8 C9 H9 119.3
C8 C9 C10 121.5(12)
C10 C9 H9 119.3
C15 C16 C17 123.3(8)
O1 C16 C17 118.8(7)
O1 C16 C15 117.9(8)
C3 C2 H2A 109.5
C3 C2 H2B 109.5
C3 C2 H2C 109.5
H2A C2 H2B 109.5
H2A C2 H2C 109.5
H2B C2 H2C 109.5
H26A C26 H26B 109.5
H26A C26 H26C 109.5
H26B C26 H26C 109.5
C20 C26 H26A 109.5
C20 C26 H26B 109.5
C20 C26 H26C 109.5
C8 C7 N1 119.6(9)
C8 C7 C12 122.2(9)
C12 C7 N1 118.2(9)
C24 C18 Ir1 127.2(6)
C19 C18 Ir1 72.0(5)
C19 C18 C24 126.0(9)
C19 C18 C22 108.4(8)
C22 C18 Ir1 69.0(5)
C22 C18 C24 125.5(9)
Si1 C29 H29A 109.5
Si1 C29 H29B 109.5
Si1 C29 H29C 109.5
H29A C29 H29B 109.5
H29A C29 H29C 109.5
H29B C29 H29C 109.5
H23A C23 H23B 109.5
H23A C23 H23C 109.5
H23B C23 H23C 109.5
C22 C23 H23A 109.5
C22 C23 H23B 109.5
C22 C23 H23C 109.5
Si2 C33 H33A 109.5
Si2 C33 H33B 109.5
Si2 C33 H33C 109.5
H33A C33 H33B 109.5
H33A C33 H33C 109.5
H33B C33 H33C 109.5
N1 C14 C15 122.2(8)
N1 C14 C13 118.0(9)
C15 C14 C13 119.7(8)
C3 C1 H1A 109.5
C3 C1 H1B 109.5
C3 C1 H1C 109.5
H1A C1 H1B 109.5
H1A C1 H1C 109.5
H1B C1 H1C 109.5
C7 C12 C4 122.4(9)
C11 C12 C7 117.2(11)
C11 C12 C4 120.4(11)
Si2 C32 H32A 109.5
Si2 C32 H32B 109.5
Si2 C32 H32C 109.5
H32A C32 H32B 109.5
H32A C32 H32C 109.5
H32B C32 H32C 109.5
N2 Ge1 Ir1 132.5(2)
N2 Ge1 Cl1 101.1(3)
N2 Ge1 O1 101.6(3)
Cl1 Ge1 Ir1 120.66(8)
O1 Ge1 Ir1 99.14(17)
O1 Ge1 Cl1 91.23(19)
C16 O1 Ge1 109.3(5)
C18 C19 Ir1 70.8(5)
C18 C19 C20 107.3(8)
C18 C19 C25 127.5(9)
C20 C19 Ir1 70.2(5)
C20 C19 C25 125.2(8)
C25 C19 Ir1 124.7(6)
C18 C22 Ir1 72.8(5)
C18 C22 C23 125.4(9)
C18 C22 C21 108.8(8)
C23 C22 Ir1 126.7(7)
C21 C22 Ir1 73.0(4)
C21 C22 C23 125.4(9)
C26 C20 Ir1 127.3(7)
C19 C20 Ir1 71.3(4)
C19 C20 C26 124.5(9)
C21 C20 Ir1 71.7(5)
C21 C20 C26 126.5(9)
C21 C20 C19 108.7(8)
C12 C11 H11 119.5
C10 C11 C12 121.1(13)
C10 C11 H11 119.5
C22 C21 Ir1 68.4(4)
C22 C21 C27 126.8(10)
C20 C21 Ir1 70.9(5)
C20 C21 C22 106.7(8)
C20 C21 C27 126.3(9)
C27 C21 Ir1 129.2(7)
C21 C27 H27A 109.5
C21 C27 H27B 109.5
C21 C27 H27C 109.5
H27A C27 H27B 109.5
H27A C27 H27C 109.5
H27B C27 H27C 109.5
Si1 C30 H30A 109.5
Si1 C30 H30B 109.5
Si1 C30 H30C 109.5
H30A C30 H30B 109.5
H30A C30 H30C 109.5
H30B C30 H30C 109.5
C12 C4 H4 107.8
C6 C4 C12 111.8(12)
C6 C4 H4 107.8
C5 C4 C12 108.0(13)
C5 C4 H4 107.8
C5 C4 C6 113.3(14)
C14 C13 H13A 109.5
C14 C13 H13B 109.5
C14 C13 H13C 109.5
H13A C13 H13B 109.5
H13A C13 H13C 109.5
H13B C13 H13C 109.5
C9 C10 H10 120.3
C11 C10 C9 119.4(12)
C11 C10 H10 120.3
Si1 C28 H28A 109.5
Si1 C28 H28B 109.5
Si1 C28 H28C 109.5
H28A C28 H28B 109.5
H28A C28 H28C 109.5
H28B C28 H28C 109.5
C4 C6 H6A 109.5
C4 C6 H6B 109.5
C4 C6 H6C 109.5
H6A C6 H6B 109.5
H6A C6 H6C 109.5
H6B C6 H6C 109.5
C19 C25 H25A 109.5
C19 C25 H25B 109.5
C19 C25 H25C 109.5
H25A C25 H25B 109.5
H25A C25 H25C 109.5
H25B C25 H25C 109.5
C4 C5 H5A 109.5
C4 C5 H5B 109.5
C4 C5 H5C 109.5
H5A C5 H5B 109.5
H5A C5 H5C 109.5
H5B C5 H5C 109.5

loop_
_geom_bond_atom_site_label_1
_geom_bond_atom_site_label_2
_geom_bond_distance
Ir1 C17 2.151(7)
Ir1 C18 2.208(9)
Ir1 Ge1 2.3695(9)
Ir1 Cl2 2.409(2)
Ir1 C19 2.223(8)
Ir1 C22 2.159(8)
Ir1 C20 2.209(8)
Ir1 C21 2.220(8)
Si2 N2 1.742(7)
Si2 C31 1.898(12)
Si2 C33 1.874(13)
Si2 C32 1.877(14)
Si1 N2 1.715(8)
Si1 C29 1.893(12)
Si1 C30 1.848(14)
Si1 C28 1.855(15)
N1 H1 0.8800
N1 C7 1.431(12)
N1 C14 1.338(12)
C17 H17A 0.9900
C17 H17B 0.9900
C17 C16 1.446(12)
N2 Ge1 1.857(7)
C31 H31A 0.9800
C31 H31B 0.9800
C31 H31C 0.9800
Cl1 Ge1 2.251(2)
C15 H15 0.9500
C15 C16 1.385(12)
C15 C14 1.387(13)
C3 H3 1.0000
C3 C8 1.523(16)
C3 C2 1.546(19)
C3 C1 1.571(19)
C24 H24A 0.9800
C24 H24B 0.9800
C24 H24C 0.9800
C24 C18 1.501(12)
C8 C9 1.354(16)
C8 C7 1.388(15)
C9 H9 0.9500
C9 C10 1.421(19)
C16 O1 1.340(10)
C2 H2A 0.9800
C2 H2B 0.9800
C2 H2C 0.9800
C26 H26A 0.9800
C26 H26B 0.9800
C26 H26C 0.9800
C26 C20 1.475(12)
C7 C12 1.412(16)
C18 C19 1.413(13)
C18 C22 1.429(14)
C29 H29A 0.9800
C29 H29B 0.9800
C29 H29C 0.9800
C23 H23A 0.9800
C23 H23B 0.9800
C23 H23C 0.9800
C23 C22 1.500(13)
C33 H33A 0.9800
C33 H33B 0.9800
C33 H33C 0.9800
C14 C13 1.500(12)
C1 H1A 0.9800
C1 H1B 0.9800
C1 H1C 0.9800
C12 C11 1.409(16)
C12 C4 1.531(16)
C32 H32A 0.9800
C32 H32B 0.9800
C32 H32C 0.9800
Ge1 O1 1.923(5)
C19 C20 1.461(12)
C19 C25 1.467(13)
C22 C21 1.447(13)
C20 C21 1.421(13)
C11 H11 0.9500
C11 C10 1.363(19)
C21 C27 1.471(13)
C27 H27A 0.9800
C27 H27B 0.9800
C27 H27C 0.9800
C30 H30A 0.9800
C30 H30B 0.9800
C30 H30C 0.9800
C4 H4 1.0000
C4 C6 1.53(2)
C4 C5 1.52(2)
C13 H13A 0.9800
C13 H13B 0.9800
C13 H13C 0.9800
C10 H10 0.9500
C28 H28A 0.9800
C28 H28B 0.9800
C28 H28C 0.9800
C6 H6A 0.9800
C6 H6B 0.9800
C6 H6C 0.9800
C25 H25A 0.9800
C25 H25B 0.9800
C25 H25C 0.9800
C5 H5A 0.9800
C5 H5B 0.9800
C5 H5C 0.9800

loop_
_geom_torsion_atom_site_label_1
_geom_torsion_atom_site_label_2
_geom_torsion_atom_site_label_3
_geom_torsion_atom_site_label_4
_geom_torsion
Ir1 C17 C16 C15 119.0(8)
Ir1 C17 C16 O1 -58.8(8)
Ir1 C18 C19 C20 -61.1(6)
Ir1 C18 C19 C25 119.6(9)
Ir1 C18 C22 C23 -123.1(9)
Ir1 C18 C22 C21 64.7(6)
Ir1 C19 C20 C26 122.9(10)
Ir1 C19 C20 C21 -62.3(6)
Ir1 C22 C21 C20 60.9(6)
Ir1 C22 C21 C27 -123.6(9)
Ir1 C20 C21 C22 -59.3(6)
Ir1 C20 C21 C27 125.1(10)
Si2 N2 Ge1 Ir1 76.1(5)
Si2 N2 Ge1 Cl1 -76.2(4)
Si2 N2 Ge1 O1 -169.8(4)
Si1 N2 Ge1 Ir1 -103.2(5)
Si1 N2 Ge1 Cl1 104.5(5)
Si1 N2 Ge1 O1 10.9(5)
N1 C7 C12 C11 -179.2(10)
N1 C7 C12 C4 -0.3(15)
C17 C16 O1 Ge1 32.7(8)
C31 Si2 N2 Si1 179.2(7)
C31 Si2 N2 Ge1 -0.1(7)
C15 C16 O1 Ge1 -145.2(6)
C3 C8 C9 C10 178.7(13)
C3 C8 C7 N1 0.7(15)
C3 C8 C7 C12 -178.8(10)
C24 C18 C19 Ir1 -123.3(8)
C24 C18 C19 C20 175.6(8)
C24 C18 C19 C25 -3.7(14)
C24 C18 C22 Ir1 121.4(8)
C24 C18 C22 C23 -1.7(14)
C24 C18 C22 C21 -173.9(8)
C8 C9 C10 C11 0(2)
C8 C7 C12 C11 0.4(16)
C8 C7 C12 C4 179.2(11)
C9 C8 C7 N1 178.2(11)
C9 C8 C7 C12 -1.3(17)
C16 C15 C14 N1 -1.3(14)
C16 C15 C14 C13 175.3(9)
C2 C3 C8 C9 52.2(17)
C2 C3 C8 C7 -130.3(13)
C26 C20 C21 Ir1 -123.3(10)
C26 C20 C21 C22 177.4(9)
C26 C20 C21 C27 1.8(16)
C7 N1 C14 C15 -179.0(9)
C7 N1 C14 C13 4.3(14)
C7 C8 C9 C10 1(2)
C7 C12 C11 C10 0.7(19)
C7 C12 C4 C6 -129.1(13)
C7 C12 C4 C5 105.6(15)
C18 C19 C20 Ir1 61.5(6)
C18 C19 C20 C26 -175.6(9)
C18 C19 C20 C21 -0.8(10)
C18 C22 C21 Ir1 -64.5(5)
C18 C22 C21 C20 -3.6(9)
C18 C22 C21 C27 171.9(9)
C29 Si1 N2 Si2 -8.0(9)
C29 Si1 N2 Ge1 171.2(7)
C23 C22 C21 Ir1 123.3(9)
C23 C22 C21 C20 -175.8(8)
C23 C22 C21 C27 -0.3(15)
C33 Si2 N2 Si1 60.0(8)
C33 Si2 N2 Ge1 -119.3(6)
C14 N1 C7 C8 81.8(12)
C14 N1 C7 C12 -98.6(11)
C14 C15 C16 C17 -171.5(8)
C14 C15 C16 O1 6.3(13)
C1 C3 C8 C9 -70.9(16)
C1 C3 C8 C7 106.6(13)
C12 C11 C10 C9 -1(2)
C32 Si2 N2 Si1 -62.3(9)
C32 Si2 N2 Ge1 118.4(7)
C19 C18 C22 Ir1 -61.5(6)
C19 C18 C22 C23 175.3(8)
C19 C18 C22 C21 3.1(9)
C19 C20 C21 Ir1 62.0(6)
C19 C20 C21 C22 2.7(10)
C19 C20 C21 C27 -172.9(9)
C22 C18 C19 Ir1 59.7(6)
C22 C18 C19 C20 -1.4(9)
C22 C18 C19 C25 179.2(8)
C11 C12 C4 C6 49.7(17)
C11 C12 C4 C5 -75.6(18)
C30 Si1 N2 Si2 -126.9(7)
C30 Si1 N2 Ge1 52.4(7)
C4 C12 C11 C10 -178.1(13)
C28 Si1 N2 Si2 109.8(8)
C28 Si1 N2 Ge1 -70.9(8)
C25 C19 C20 Ir1 -119.2(9)
C25 C19 C20 C26 3.7(15)
C25 C19 C20 C21 178.5(8)

loop_
_smtbx_masks_void_nr
_smtbx_masks_void_average_x
_smtbx_masks_void_average_y
_smtbx_masks_void_average_z
_smtbx_masks_void_volume
_smtbx_masks_void_count_electrons
1 0.000 0.000 0.000 275.0 0.0
2 0.000 0.000 0.500 233.5 0.0
3 0.500 0.500 0.500 233.5 0.0
4 0.500 0.500 0.000 275.0 0.0
